data_4509053
loop_
_publ_author_name
'Wang, Zuo-Wei'
'Ji, Chang-Chun'
'Li, Jing'
'Guo, Zi-Jian'
'Li, Yi-Zhi'
'Zheng, He-Gen'

_publ_section_title
;
 Synthesis, X-ray Structures, and Fluorescent Properties of Coordination
 Networks Constructed from 2-(2-Pyridinyl-benzimidazolyl) Acetic Anion
;
_journal_issue 1
_journal_name_full 'Crystal Growth &amp; Design'
_journal_page_first 475
_journal_paper_doi 10.1021/cg8007393
_journal_volume 9
_journal_year 2009
_chemical_formula_sum 'C60 H44 N12 O18 Zn4'
_chemical_formula_weight 1482.55
_chemical_name_systematic
; 
 ? 
;
_space_group_IT_number 14
_symmetry_cell_setting monoclinic
_symmetry_space_group_name_Hall '-P 2ybc'
_symmetry_space_group_name_H-M 'P 1 21/c 1'
_atom_sites_solution_hydrogens geom
_atom_sites_solution_primary direct
_atom_sites_solution_secondary difmap
_audit_creation_method SHELXL-97
_cell_angle_alpha 90.00
_cell_angle_beta 110.462(7)
_cell_angle_gamma 90.00
_cell_formula_units_Z 1
_cell_length_a 7.4875(16)
_cell_length_b 9.811(2)
_cell_length_c 21.090(4)
_cell_measurement_temperature 291(2)
_cell_volume 1451.5(5)
_computing_cell_refinement SMART
_computing_data_collection 'SMART (Bruker, 2000)'
_computing_data_reduction 'SAINT (Bruker, 2000)'
_computing_molecular_graphics SHELXTL
_computing_publication_material SHELXTL
_computing_structure_refinement SHELXTL
_computing_structure_solution 'SHELXTL (Bruker, 2000)'
_diffrn_ambient_temperature 291(2)
_diffrn_measured_fraction_theta_full 0.998
_diffrn_measured_fraction_theta_max 0.998
_diffrn_radiation_monochromator graphite
_diffrn_radiation_source 'fine-focus sealed tube'
_diffrn_radiation_type MoK\a
_diffrn_radiation_wavelength 0.71073
_diffrn_reflns_av_R_equivalents 0.0865
_diffrn_reflns_av_sigmaI/netI 0.0988
_diffrn_reflns_limit_h_max 9
_diffrn_reflns_limit_h_min -9
_diffrn_reflns_limit_k_max 12
_diffrn_reflns_limit_k_min -12
_diffrn_reflns_limit_l_max 26
_diffrn_reflns_limit_l_min -20
_diffrn_reflns_number 7618
_diffrn_reflns_theta_full 25.99
_diffrn_reflns_theta_max 25.99
_diffrn_reflns_theta_min 2.06
_exptl_absorpt_coefficient_mu 1.721
_exptl_absorpt_correction_T_max 0.7
_exptl_absorpt_correction_T_min 0.6
_exptl_absorpt_correction_type multi-scan
_exptl_absorpt_process_details 'SADABS; Bruker, 2000'
_exptl_crystal_density_diffrn 1.696
_exptl_crystal_density_method 'not measured'
_exptl_crystal_F_000 752
_exptl_crystal_size_max 0.25
_exptl_crystal_size_mid 0.20
_exptl_crystal_size_min 0.20
_refine_diff_density_max 0.737
_refine_diff_density_min -1.105
_refine_diff_density_rms 0.097
_refine_ls_extinction_method none
_refine_ls_goodness_of_fit_ref 1.066
_refine_ls_hydrogen_treatment constr
_refine_ls_matrix_type full
_refine_ls_number_parameters 217
_refine_ls_number_reflns 2843
_refine_ls_number_restraints 0
_refine_ls_restrained_S_all 1.066
_refine_ls_R_factor_all 0.1067
_refine_ls_R_factor_gt 0.0643
_refine_ls_shift/su_max 0.000
_refine_ls_shift/su_mean 0.000
_refine_ls_structure_factor_coef Fsqd
_refine_ls_weighting_details 'calc w=1/[\s^2^(Fo^2^)+(0.0579P)^2^+0.0000P] where P=(Fo^2^+2Fc^2^)/3'
_refine_ls_weighting_scheme calc
_refine_ls_wR_factor_gt 0.1518
_refine_ls_wR_factor_ref 0.1637
_reflns_number_gt 1758
_reflns_number_total 2843
_reflns_threshold_expression >2sigma(I)
_cod_data_source_file cg8007393sup1.cif
_cod_data_source_block 2
_cod_depositor_comments
;
The following automatic conversions were performed:

'_symmetry_cell_setting' value 'Monoclinic' changed to 'monoclinic'
according to /home/saulius/struct/CIF-dictionaries/cif_core.dic
dictionary named 'cif_core.dic' version 2.4.2 from 2011-04-26.

Automatic conversion script
Id: cif_fix_values 1891 2012-01-12 08:04:46Z andrius 
;
_cod_original_sg_symbol_Hall -P2ybc
_cod_original_sg_symbol_H-M P21/c
_cod_database_code 4509053

loop_
_symmetry_equiv_pos_as_xyz
'x, y, z'
'-x, y+1/2, -z+1/2'
'-x, -y, -z'
'x, -y-1/2, z-1/2'

loop_
_atom_site_label
_atom_site_type_symbol
_atom_site_fract_x
_atom_site_fract_y
_atom_site_fract_z
_atom_site_U_iso_or_equiv
_atom_site_adp_type
_atom_site_occupancy
_atom_site_symmetry_multiplicity
_atom_site_calc_flag
_atom_site_refinement_flags
C1 C 0.2656(8) 0.9155(6) 0.7359(3) 0.0394(14) Uani 1 1 d .
C2 C 0.2605(10) 1.0531(6) 0.7236(3) 0.0541(17) Uani 1 1 d .
H2 H 0.2608 1.1161 0.7566 0.065 Uiso 1 1 calc R
C3 C 0.2550(10) 1.0934(7) 0.6619(4) 0.061(2) Uani 1 1 d .
H3 H 0.2490 1.1860 0.6520 0.073 Uiso 1 1 calc R
C4 C 0.2581(11) 1.0010(8) 0.6130(4) 0.065(2) Uani 1 1 d .
H4 H 0.2573 1.0335 0.5715 0.078 Uiso 1 1 calc R
C5 C 0.2623(10) 0.8655(7) 0.6233(3) 0.0582(19) Uani 1 1 d .
H5 H 0.2621 0.8036 0.5899 0.070 Uiso 1 1 calc R
C6 C 0.2669(9) 0.8242(6) 0.6857(3) 0.0428(15) Uani 1 1 d .
C7 C 0.2643(8) 0.7120(6) 0.7758(3) 0.0401(14) Uani 1 1 d .
C8 C 0.2602(9) 0.6082(6) 0.8258(3) 0.0416(15) Uani 1 1 d .
C9 C 0.2421(10) 0.4719(7) 0.8154(3) 0.0559(18) Uani 1 1 d .
H9 H 0.2318 0.4351 0.7736 0.067 Uiso 1 1 calc R
C10 C 0.2393(11) 0.3881(7) 0.8678(4) 0.066(2) Uani 1 1 d .
H10 H 0.2258 0.2941 0.8627 0.079 Uiso 1 1 calc R
C11 C 0.2572(12) 0.4504(8) 0.9271(4) 0.079(2) Uani 1 1 d .
H11 H 0.2590 0.3971 0.9638 0.094 Uiso 1 1 calc R
C12 C 0.2721(12) 0.5845(7) 0.9346(4) 0.071(2) Uani 1 1 d .
H12 H 0.2812 0.6226 0.9760 0.085 Uiso 1 1 calc R
C13 C 0.2552(9) 0.5695(6) 0.6746(3) 0.0474(16) Uani 1 1 d .
H13A H 0.3415 0.5024 0.7031 0.057 Uiso 1 1 calc R
H13B H 0.2946 0.5873 0.6362 0.057 Uiso 1 1 calc R
C14 C 0.0548(11) 0.5130(7) 0.6497(3) 0.0496(17) Uani 1 1 d .
C15 C 0.4540(9) 0.9648(6) 1.0216(3) 0.0435(15) Uani 1 1 d .
N1 N 0.2743(8) 0.6649(5) 0.8850(3) 0.0502(14) Uani 1 1 d .
N2 N 0.2649(7) 0.8423(5) 0.7915(2) 0.0437(12) Uani 1 1 d .
N3 N 0.2677(7) 0.6946(5) 0.7127(2) 0.0439(13) Uani 1 1 d .
O1 O -0.0776(7) 0.5814(5) 0.6507(2) 0.0615(13) Uani 1 1 d .
O2 O 0.0323(7) 0.3925(4) 0.6307(2) 0.0598(13) Uani 1 1 d .
O3 O 0.3223(7) 0.8829(4) 0.9925(2) 0.0596(13) Uani 1 1 d .
O4 O 0.5103(6) 0.9918(4) 1.0828(2) 0.0564(12) Uani 1 1 d .
O1W O 0.1169(15) 0.3121(8) 0.5102(4) 0.063(3) Uani 0.50 1 d P
H1WA H 0.2133 0.3028 0.4981 0.076 Uiso 0.50 1 d PR
H1WC H 0.0240 0.3447 0.4776 0.095 Uiso 0.50 1 d PR
Zn1 Zn 0.26013(11) 0.88107(7) 0.88736(3) 0.0467(3) Uani 1 1 d .

loop_
_atom_site_aniso_label
_atom_site_aniso_U_11
_atom_site_aniso_U_22
_atom_site_aniso_U_33
_atom_site_aniso_U_23
_atom_site_aniso_U_13
_atom_site_aniso_U_12
C1 0.035(4) 0.041(4) 0.040(4) -0.004(3) 0.011(3) -0.004(3)
C2 0.059(5) 0.045(4) 0.054(4) -0.005(3) 0.014(4) -0.005(3)
C3 0.067(5) 0.052(4) 0.066(5) 0.015(4) 0.026(4) -0.001(3)
C4 0.086(6) 0.064(5) 0.050(4) 0.014(4) 0.031(4) -0.001(4)
C5 0.069(5) 0.068(5) 0.043(4) -0.005(4) 0.026(4) -0.006(4)
C6 0.040(4) 0.047(4) 0.039(4) 0.001(3) 0.012(3) -0.003(3)
C7 0.042(4) 0.041(4) 0.035(3) -0.008(3) 0.010(3) -0.005(3)
C8 0.039(4) 0.042(4) 0.039(4) 0.000(3) 0.008(3) -0.003(3)
C9 0.066(5) 0.051(4) 0.042(4) -0.002(3) 0.009(3) -0.007(4)
C10 0.086(6) 0.040(4) 0.065(5) 0.002(4) 0.020(4) -0.014(4)
C11 0.111(7) 0.074(6) 0.053(5) 0.014(4) 0.032(5) -0.016(5)
C12 0.109(7) 0.058(5) 0.051(5) -0.003(4) 0.035(5) -0.010(4)
C13 0.057(5) 0.041(4) 0.048(4) -0.013(3) 0.025(3) -0.002(3)
C14 0.058(5) 0.045(4) 0.039(4) -0.003(3) 0.009(3) -0.001(4)
C15 0.048(4) 0.047(4) 0.033(4) -0.005(3) 0.010(3) -0.001(3)
N1 0.060(4) 0.048(3) 0.039(3) 0.002(3) 0.014(3) -0.006(3)
N2 0.051(3) 0.044(3) 0.036(3) -0.006(2) 0.014(2) -0.005(2)
N3 0.048(3) 0.043(3) 0.040(3) -0.009(2) 0.014(3) -0.006(2)
O1 0.055(3) 0.061(3) 0.065(3) -0.007(2) 0.017(3) -0.005(3)
O2 0.055(3) 0.054(3) 0.069(3) -0.015(2) 0.020(2) -0.016(2)
O3 0.066(3) 0.075(3) 0.037(3) -0.013(2) 0.018(2) -0.028(3)
O4 0.057(3) 0.075(3) 0.036(3) -0.012(2) 0.016(2) -0.025(2)
O1W 0.109(8) 0.047(5) 0.044(5) -0.016(4) 0.039(5) -0.008(5)
Zn1 0.0500(5) 0.0505(5) 0.0362(4) -0.0092(4) 0.0108(3) -0.0067(4)

loop_
_atom_type_symbol
_atom_type_description
_atom_type_scat_dispersion_real
_atom_type_scat_dispersion_imag
_atom_type_scat_source
C C 0.0033 0.0016 'International Tables Vol C Tables 4.2.6.8 and 6.1.1.4'
H H 0.0000 0.0000 'International Tables Vol C Tables 4.2.6.8 and 6.1.1.4'
N N 0.0061 0.0033 'International Tables Vol C Tables 4.2.6.8 and 6.1.1.4'
O O 0.0106 0.0060 'International Tables Vol C Tables 4.2.6.8 and 6.1.1.4'
Zn Zn 0.2839 1.4301 'International Tables Vol C Tables 4.2.6.8 and 6.1.1.4'

loop_
_geom_angle_atom_site_label_1
_geom_angle_atom_site_label_2
_geom_angle_atom_site_label_3
_geom_angle
_geom_angle_site_symmetry_1
_geom_angle_site_symmetry_3
C2 C1 N2 131.7(6) . .
C2 C1 C6 119.9(6) . .
N2 C1 C6 108.4(5) . .
C3 C2 C1 117.4(6) . .
C3 C2 H2 121.3 . .
C1 C2 H2 121.3 . .
C2 C3 C4 121.8(6) . .
C2 C3 H3 119.1 . .
C4 C3 H3 119.1 . .
C5 C4 C3 122.4(6) . .
C5 C4 H4 118.8 . .
C3 C4 H4 118.8 . .
C4 C5 C6 116.0(6) . .
C4 C5 H5 122.0 . .
C6 C5 H5 122.0 . .
C5 C6 C1 122.6(6) . .
C5 C6 N3 131.2(6) . .
C1 C6 N3 106.2(5) . .
N2 C7 N3 111.7(5) . .
N2 C7 C8 119.3(5) . .
N3 C7 C8 129.0(5) . .
N1 C8 C9 122.1(6) . .
N1 C8 C7 111.5(5) . .
C9 C8 C7 126.4(6) . .
C8 C9 C10 119.1(6) . .
C8 C9 H9 120.4 . .
C10 C9 H9 120.4 . .
C11 C10 C9 116.4(6) . .
C11 C10 H10 121.8 . .
C9 C10 H10 121.8 . .
C12 C11 C10 122.4(7) . .
C12 C11 H11 118.8 . .
C10 C11 H11 118.8 . .
N1 C12 C11 121.6(7) . .
N1 C12 H12 119.2 . .
C11 C12 H12 119.2 . .
N3 C13 C14 111.5(5) . .
N3 C13 H13A 109.3 . .
C14 C13 H13A 109.3 . .
N3 C13 H13B 109.3 . .
C14 C13 H13B 109.3 . .
H13A C13 H13B 108.0 . .
O1 C14 O2 121.2(7) . .
O1 C14 C13 120.8(6) . .
O2 C14 C13 117.9(6) . .
O1 C14 Zn1 67.1(4) . 2_546
O2 C14 Zn1 54.1(4) . 2_546
C13 C14 Zn1 171.1(5) . 2_546
O4 C15 O3 124.8(6) . .
O4 C15 C15 118.4(7) . 3_677
O3 C15 C15 116.8(7) . 3_677
C12 N1 C8 118.4(6) . .
C12 N1 Zn1 124.5(5) . .
C8 N1 Zn1 116.6(4) . .
C7 N2 C1 106.9(5) . .
C7 N2 Zn1 115.0(4) . .
C1 N2 Zn1 138.0(4) . .
C7 N3 C6 106.7(5) . .
C7 N3 C13 129.3(5) . .
C6 N3 C13 123.7(5) . .
C14 O1 Zn1 85.0(4) . 2_546
C14 O2 Zn1 97.2(4) . 2_546
C15 O3 Zn1 111.6(4) . .
C15 O4 Zn1 113.4(4) . 3_677
H1WA O1W H1WC 109.9 . .
O4 Zn1 N2 96.53(18) 3_677 .
O4 Zn1 O2 137.75(18) 3_677 2_556
N2 Zn1 O2 101.95(19) . 2_556
O4 Zn1 O3 79.45(16) 3_677 .
N2 Zn1 O3 163.7(2) . .
O2 Zn1 O3 91.30(18) 2_556 .
O4 Zn1 N1 125.1(2) 3_677 .
N2 Zn1 N1 77.05(19) . .
O2 Zn1 N1 96.2(2) 2_556 .
O3 Zn1 N1 92.21(18) . .
O4 Zn1 O1 85.48(19) 3_677 2_556
N2 Zn1 O1 91.53(18) . 2_556
O2 Zn1 O1 56.63(17) 2_556 2_556
O3 Zn1 O1 103.83(17) . 2_556
N1 Zn1 O1 148.0(2) . 2_556
O4 Zn1 C14 111.9(2) 3_677 2_556
N2 Zn1 C14 97.1(2) . 2_556
O2 Zn1 C14 28.73(17) 2_556 2_556
O3 Zn1 C14 99.11(19) . 2_556
N1 Zn1 C14 123.1(2) . 2_556
O1 Zn1 C14 27.91(16) 2_556 2_556

loop_
_geom_bond_atom_site_label_1
_geom_bond_atom_site_label_2
_geom_bond_distance
_geom_bond_site_symmetry_2
C1 C2 1.373(8) .
C1 N2 1.378(7) .
C1 C6 1.388(8) .
C2 C3 1.347(8) .
C2 H2 0.9300 .
C3 C4 1.379(9) .
C3 H3 0.9300 .
C4 C5 1.345(9) .
C4 H4 0.9300 .
C5 C6 1.367(8) .
C5 H5 0.9300 .
C6 N3 1.393(7) .
C7 N2 1.320(7) .
C7 N3 1.351(7) .
C7 C8 1.473(8) .
C8 N1 1.338(7) .
C8 C9 1.354(8) .
C9 C10 1.384(8) .
C9 H9 0.9300 .
C10 C11 1.355(9) .
C10 H10 0.9300 .
C11 C12 1.325(9) .
C11 H11 0.9300 .
C12 N1 1.314(8) .
C12 H12 0.9300 .
C13 N3 1.452(7) .
C13 C14 1.512(9) .
C13 H13A 0.9700 .
C13 H13B 0.9700 .
C14 O1 1.203(7) .
C14 O2 1.240(7) .
C14 Zn1 2.560(7) 2_546
C15 O4 1.237(7) .
C15 O3 1.254(7) .
C15 C15 1.491(12) 3_677
N1 Zn1 2.125(5) .
N2 Zn1 2.069(5) .
O1 Zn1 2.369(4) 2_546
O2 Zn1 2.090(5) 2_546
O3 Zn1 2.101(4) .
O4 Zn1 2.037(4) 3_677
O1W H1WA 0.8501 .
O1W H1WC 0.8499 .
Zn1 O4 2.037(4) 3_677
Zn1 O2 2.090(5) 2_556
Zn1 O1 2.369(4) 2_556
Zn1 C14 2.560(7) 2_556
